data_2234938
loop_
_publ_author_name
'Al-Salahi, Rashad'
'Marzouk, Mohamed'
'Abbas, Mohammed'
'Ng, Seik Weng'

_publ_section_title
;
 2-Methylsulfonyl-1,2,4-triazolo[1,5-<i>a</i>]quinazolin-5(4<i>H</i>)-one
;
_journal_coeditor_code BT5915
_journal_issue 6
_journal_name_full 'Acta Crystallographica Section E'
_journal_page_first o1806
_journal_paper_doi 10.1107/S1600536812021769
_journal_volume 68
_journal_year 2012
_chemical_formula_iupac 'C10 H8 N4 O3 S'
_chemical_formula_moiety 'C10 H8 N4 O3 S'
_chemical_formula_sum 'C10 H8 N4 O3 S'
_chemical_formula_weight 264.26
_chemical_name_systematic
;
2-Methylsulfonyl-1,2,4-triazolo[1,5-<i>a</i>]quinazolin-5(4<i>H</i>)-one
;
_space_group_IT_number 4
_symmetry_cell_setting monoclinic
_symmetry_space_group_name_Hall 'P 2yb'
_symmetry_space_group_name_H-M 'P 1 21 1'
_atom_sites_solution_hydrogens geom
_atom_sites_solution_primary direct
_atom_sites_solution_secondary difmap
_audit_creation_method SHELXL-97
_cell_angle_alpha 90.00
_cell_angle_beta 106.628(2)
_cell_angle_gamma 90.00
_cell_formula_units_Z 2
_cell_length_a 9.6216(2)
_cell_length_b 4.92060(10)
_cell_length_c 12.1623(3)
_cell_measurement_reflns_used 6133
_cell_measurement_temperature 294(2)
_cell_measurement_theta_max 76.4855
_cell_measurement_theta_min 3.7899
_cell_volume 551.73(2)
_computing_cell_refinement 'CrysAlis PRO (Agilent, 2012)'
_computing_data_collection 'CrysAlis PRO (Agilent, 2012)'
_computing_data_reduction 'CrysAlis PRO (Agilent, 2012)'
_computing_molecular_graphics 'X-SEED (Barbour, 2001)'
_computing_publication_material 'publCIF (Westrip, 2010)'
_computing_structure_refinement 'SHELXL97 (Sheldrick, 2008)'
_computing_structure_solution 'SHELXS97 (Sheldrick, 2008)'
_diffrn_ambient_temperature 294(2)
_diffrn_detector_area_resol_mean 10.4041
_diffrn_measured_fraction_theta_full 0.994
_diffrn_measured_fraction_theta_max 0.994
_diffrn_measurement_device_type 'Agilent SuperNova Dual diffractometer with an Atlas detector'
_diffrn_measurement_method '\w scan'
_diffrn_radiation_monochromator Mirror
_diffrn_radiation_source 'SuperNova (Cu) X-ray Source'
_diffrn_radiation_type CuK\a
_diffrn_radiation_wavelength 1.54184
_diffrn_reflns_av_R_equivalents 0.0247
_diffrn_reflns_av_sigmaI/netI 0.0176
_diffrn_reflns_limit_h_max 12
_diffrn_reflns_limit_h_min -12
_diffrn_reflns_limit_k_max 6
_diffrn_reflns_limit_k_min -6
_diffrn_reflns_limit_l_max 15
_diffrn_reflns_limit_l_min -14
_diffrn_reflns_number 9640
_diffrn_reflns_theta_full 76.68
_diffrn_reflns_theta_max 76.68
_diffrn_reflns_theta_min 3.79
_diffrn_standards_decay_% 0
_diffrn_standards_interval_count 0
_diffrn_standards_interval_time 0
_diffrn_standards_number 0
_exptl_absorpt_coefficient_mu 2.711
_exptl_absorpt_correction_T_max 0.9478
_exptl_absorpt_correction_T_min 0.6132
_exptl_absorpt_correction_type multi-scan
_exptl_absorpt_process_details '(CrysAlis PRO; Agilent, 2012)'
_exptl_crystal_colour colorless
_exptl_crystal_density_diffrn 1.591
_exptl_crystal_density_method 'not measured'
_exptl_crystal_description plate
_exptl_crystal_F_000 272
_exptl_crystal_size_max 0.20
_exptl_crystal_size_mid 0.10
_exptl_crystal_size_min 0.02
_refine_diff_density_max 0.148
_refine_diff_density_min -0.257
_refine_ls_abs_structure_details 'Flack (1983), 1007 Friedel pairs'
_refine_ls_abs_structure_Flack 0.00(2)
_refine_ls_extinction_method none
_refine_ls_goodness_of_fit_ref 1.039
_refine_ls_hydrogen_treatment mixed
_refine_ls_matrix_type full
_refine_ls_number_parameters 168
_refine_ls_number_reflns 2304
_refine_ls_number_restraints 1
_refine_ls_restrained_S_all 1.039
_refine_ls_R_factor_all 0.0311
_refine_ls_R_factor_gt 0.0299
_refine_ls_shift/su_max 0.001
_refine_ls_shift/su_mean 0.001
_refine_ls_structure_factor_coef Fsqd
_refine_ls_weighting_details 'calc w=1/[\s^2^(Fo^2^)+(0.0569P)^2^+0.0560P] where P=(Fo^2^+2Fc^2^)/3'
_refine_ls_weighting_scheme calc
_refine_ls_wR_factor_gt 0.0807
_refine_ls_wR_factor_ref 0.0820
_reflns_number_gt 2237
_reflns_number_total 2304
_reflns_threshold_expression I>2\s(I)
_cod_data_source_file bt5915.cif
_cod_data_source_block I
_cod_original_sg_symbol_H-M 'P 21'
_cod_database_code 2234938
_cod_database_fobs_code 2234938

loop_
_symmetry_equiv_pos_as_xyz
'x, y, z'
'-x, y+1/2, -z'

loop_
_atom_site_type_symbol
_atom_site_label
_atom_site_fract_x
_atom_site_fract_y
_atom_site_fract_z
_atom_site_U_iso_or_equiv
_atom_site_adp_type
_atom_site_calc_flag
_atom_site_refinement_flags
_atom_site_occupancy
_atom_site_symmetry_multiplicity
S S1 0.24294(4) 0.00109(9) 0.18198(3) 0.04202(13) Uani d . 1 1
O O1 0.8628(2) 0.7880(6) 0.13678(16) 0.0903(8) Uani d . 1 1
O O2 0.24690(17) -0.1892(3) 0.09276(13) 0.0566(4) Uani d . 1 1
O O3 0.23731(18) -0.0963(4) 0.29138(14) 0.0645(4) Uani d . 1 1
N N1 0.67906(18) 0.4984(5) 0.12477(13) 0.0542(4) Uani d D 1 1
H H1 0.677(3) 0.451(7) 0.0548(13) 0.086(9) Uiso d D 1 1
N N2 0.56362(13) 0.4813(4) 0.27059(11) 0.0354(3) Uani d . 1 1
N N3 0.45055(15) 0.3499(3) 0.29552(13) 0.0392(3) Uani d . 1 1
N N4 0.47068(16) 0.2190(4) 0.12045(12) 0.0436(4) Uani d . 1 1
C C1 0.7743(2) 0.6953(5) 0.18009(17) 0.0528(5) Uani d . 1 1
C C2 0.75983(17) 0.7852(4) 0.29235(15) 0.0396(4) Uani d . 1 1
C C3 0.85191(19) 0.9855(5) 0.35516(16) 0.0478(4) Uani d . 1 1
H H3 0.9222 1.0634 0.3262 0.057 Uiso calc R 1 1
C C4 0.8387(2) 1.0679(4) 0.45993(18) 0.0536(5) Uani d . 1 1
H H4 0.8999 1.2021 0.5012 0.064 Uiso calc R 1 1
C C5 0.7349(2) 0.9521(5) 0.50437(17) 0.0534(5) Uani d . 1 1
H H5 0.7273 1.0095 0.5753 0.064 Uiso calc R 1 1
C C6 0.6429(2) 0.7530(5) 0.44484(16) 0.0472(4) Uani d . 1 1
H H6 0.5743 0.6733 0.4752 0.057 Uiso calc R 1 1
C C7 0.65534(17) 0.6748(3) 0.33865(14) 0.0356(3) Uani d . 1 1
C C8 0.57227(18) 0.3991(4) 0.16704(14) 0.0389(4) Uani d . 1 1
C C9 0.40156(18) 0.2013(4) 0.20289(14) 0.0382(4) Uani d . 1 1
C C10 0.1035(2) 0.2349(4) 0.12929(18) 0.0500(5) Uani d . 1 1
H H10A 0.0116 0.1442 0.1142 0.075 Uiso calc R 1 1
H H10B 0.1129 0.3136 0.0596 0.075 Uiso calc R 1 1
H H10C 0.1091 0.3755 0.1851 0.075 Uiso calc R 1 1

loop_
_atom_site_aniso_label
_atom_site_aniso_U_11
_atom_site_aniso_U_22
_atom_site_aniso_U_33
_atom_site_aniso_U_12
_atom_site_aniso_U_13
_atom_site_aniso_U_23
S1 0.0482(2) 0.0365(2) 0.0405(2) -0.01197(18) 0.01137(15) 0.00488(17)
O1 0.0929(13) 0.131(2) 0.0609(10) -0.0698(14) 0.0448(10) -0.0294(12)
O2 0.0684(9) 0.0428(8) 0.0593(9) -0.0175(7) 0.0197(7) -0.0074(7)
O3 0.0741(10) 0.0654(10) 0.0541(8) -0.0176(8) 0.0183(7) 0.0194(7)
N1 0.0573(9) 0.0762(11) 0.0343(7) -0.0280(10) 0.0216(6) -0.0137(9)
N2 0.0342(6) 0.0410(7) 0.0312(6) -0.0058(6) 0.0100(5) -0.0011(6)
N3 0.0387(7) 0.0435(8) 0.0372(7) -0.0075(6) 0.0138(6) -0.0003(6)
N4 0.0456(8) 0.0505(9) 0.0342(7) -0.0125(7) 0.0107(6) -0.0036(6)
C1 0.0521(10) 0.0692(14) 0.0385(9) -0.0229(10) 0.0150(8) -0.0051(9)
C2 0.0359(8) 0.0446(9) 0.0360(8) -0.0031(7) 0.0064(6) 0.0006(7)
C3 0.0431(8) 0.0498(10) 0.0471(9) -0.0101(9) 0.0073(7) -0.0003(10)
C4 0.0515(11) 0.0499(13) 0.0516(11) -0.0093(8) 0.0022(9) -0.0136(8)
C5 0.0555(10) 0.0585(15) 0.0452(9) -0.0048(10) 0.0126(8) -0.0181(9)
C6 0.0476(9) 0.0554(12) 0.0412(9) -0.0052(9) 0.0169(7) -0.0098(9)
C7 0.0342(7) 0.0369(8) 0.0332(7) 0.0004(6) 0.0055(6) -0.0014(6)
C8 0.0389(8) 0.0471(9) 0.0296(8) -0.0095(7) 0.0079(6) -0.0017(7)
C9 0.0392(8) 0.0380(8) 0.0360(8) -0.0059(7) 0.0084(6) 0.0027(7)
C10 0.0407(9) 0.0498(11) 0.0585(11) -0.0090(8) 0.0127(8) 0.0067(9)

loop_
_atom_type_symbol
_atom_type_description
_atom_type_scat_dispersion_real
_atom_type_scat_dispersion_imag
_atom_type_scat_source
C C 0.0181 0.0091 'International Tables Vol C Tables 4.2.6.8 and 6.1.1.4'
H H 0.0000 0.0000 'International Tables Vol C Tables 4.2.6.8 and 6.1.1.4'
N N 0.0311 0.0180 'International Tables Vol C Tables 4.2.6.8 and 6.1.1.4'
O O 0.0492 0.0322 'International Tables Vol C Tables 4.2.6.8 and 6.1.1.4'
S S 0.3331 0.5567 'International Tables Vol C Tables 4.2.6.8 and 6.1.1.4'

loop_
_geom_angle_atom_site_label_1
_geom_angle_atom_site_label_2
_geom_angle_atom_site_label_3
_geom_angle
O3 S1 O2 119.93(11)
O3 S1 C10 109.44(11)
O2 S1 C10 109.57(10)
O3 S1 C9 108.24(9)
O2 S1 C9 105.18(9)
C10 S1 C9 103.09(9)
C8 N1 C1 122.54(16)
C8 N1 H1 117(2)
C1 N1 H1 120(2)
C8 N2 N3 109.28(14)
C8 N2 C7 124.09(14)
N3 N2 C7 126.61(13)
C9 N3 N2 100.69(13)
C8 N4 C9 100.67(15)
O1 C1 N1 120.47(19)
O1 C1 C2 123.5(2)
N1 C1 C2 116.01(16)
C7 C2 C3 118.12(18)
C7 C2 C1 121.66(16)
C3 C2 C1 120.22(17)
C4 C3 C2 120.10(18)
C4 C3 H3 119.9
C2 C3 H3 119.9
C3 C4 C5 120.47(18)
C3 C4 H4 119.8
C5 C4 H4 119.8
C6 C5 C4 120.88(19)
C6 C5 H5 119.6
C4 C5 H5 119.6
C5 C6 C7 118.24(18)
C5 C6 H6 120.9
C7 C6 H6 120.9
C6 C7 C2 122.18(17)
C6 C7 N2 122.22(16)
C2 C7 N2 115.60(15)
N4 C8 N2 111.47(16)
N4 C8 N1 128.56(17)
N2 C8 N1 119.95(15)
N3 C9 N4 117.88(15)
N3 C9 S1 121.05(13)
N4 C9 S1 120.94(13)
S1 C10 H10A 109.5
S1 C10 H10B 109.5
H10A C10 H10B 109.5
S1 C10 H10C 109.5
H10A C10 H10C 109.5
H10B C10 H10C 109.5

loop_
_geom_bond_atom_site_label_1
_geom_bond_atom_site_label_2
_geom_bond_distance
S1 O3 1.4296(16)
S1 O2 1.4421(16)
S1 C10 1.744(2)
S1 C9 1.7726(17)
O1 C1 1.211(2)
N1 C8 1.364(2)
N1 C1 1.370(3)
N1 H1 0.877(10)
N2 C8 1.348(2)
N2 N3 1.3718(19)
N2 C7 1.397(2)
N3 C9 1.312(2)
N4 C8 1.321(2)
N4 C9 1.355(2)
C1 C2 1.479(3)
C2 C7 1.395(2)
C2 C3 1.397(3)
C3 C4 1.377(3)
C3 H3 0.9300
C4 C5 1.387(3)
C4 H4 0.9300
C5 C6 1.379(3)
C5 H5 0.9300
C6 C7 1.385(2)
C6 H6 0.9300
C10 H10A 0.9600
C10 H10B 0.9600
C10 H10C 0.9600

loop_
_geom_hbond_atom_site_label_D
_geom_hbond_atom_site_label_H
_geom_hbond_atom_site_label_A
_geom_hbond_site_symmetry_A
_geom_hbond_distance_DH
_geom_hbond_distance_HA
_geom_hbond_distance_DA
_geom_hbond_angle_DHA
N1 H1 O2 2_655 0.880(10) 2.230(10) 3.072(2) 160(3)

loop_
_geom_torsion_atom_site_label_1
_geom_torsion_atom_site_label_2
_geom_torsion_atom_site_label_3
_geom_torsion_atom_site_label_4
_geom_torsion
C8 N2 N3 C9 -0.34(19)
C7 N2 N3 C9 178.37(16)
C8 N1 C1 O1 -176.2(3)
C8 N1 C1 C2 3.1(3)
O1 C1 C2 C7 179.4(3)
N1 C1 C2 C7 0.1(3)
O1 C1 C2 C3 -0.6(4)
N1 C1 C2 C3 -179.9(2)
C7 C2 C3 C4 0.4(3)
C1 C2 C3 C4 -179.7(2)
C2 C3 C4 C5 0.4(3)
C3 C4 C5 C6 -0.1(3)
C4 C5 C6 C7 -1.0(3)
C5 C6 C7 C2 1.8(3)
C5 C6 C7 N2 -177.84(18)
C3 C2 C7 C6 -1.5(3)
C1 C2 C7 C6 178.53(19)
C3 C2 C7 N2 178.19(17)
C1 C2 C7 N2 -1.8(3)
C8 N2 C7 C6 -179.84(18)
N3 N2 C7 C6 1.6(3)
C8 N2 C7 C2 0.5(2)
N3 N2 C7 C2 -178.05(17)
C9 N4 C8 N2 0.2(2)
C9 N4 C8 N1 178.8(2)
N3 N2 C8 N4 0.1(2)
C7 N2 C8 N4 -178.68(16)
N3 N2 C8 N1 -178.63(19)
C7 N2 C8 N1 2.6(3)
C1 N1 C8 N4 177.0(2)
C1 N1 C8 N2 -4.5(3)
N2 N3 C9 N4 0.5(2)
N2 N3 C9 S1 -175.38(13)
C8 N4 C9 N3 -0.5(2)
C8 N4 C9 S1 175.42(14)
O3 S1 C9 N3 -34.09(18)
O2 S1 C9 N3 -163.43(15)
C10 S1 C9 N3 81.78(17)
O3 S1 C9 N4 150.12(17)
O2 S1 C9 N4 20.79(18)
C10 S1 C9 N4 -94.00(18)

loop_
_cod_related_entry_id
_cod_related_entry_database
_cod_related_entry_code
1 ChemSpider 30657736
